data_2240522
loop_
_publ_author_name
'Divya Bharathi, M.'
'Ahila, G.'
'Mohana, J.'
'Chakkaravarthi, G.'
'Anbalagan, G.'

_publ_section_title
;
 Crystal structure of 8-hydroxyquinolinium 3-nitrophthalate monohydrate
;
_journal_coeditor_code HB7385
_journal_issue 4
_journal_name_full 'Acta Crystallographica Section E'
_journal_page_first o261
_journal_page_last o262
_journal_paper_doi 10.1107/S205698901500571X
_journal_volume 71
_journal_year 2015
_chemical_formula_iupac 'C9 H8 N O +, C8 H4 N O6 -, H2 O'
_chemical_formula_moiety 'C9 H8 N O +, C8 H4 N O6 -, H2 O'
_chemical_formula_sum 'C17 H14 N2 O8'
_chemical_formula_weight 374.30
_chemical_name_systematic
;
8-Hydroxyquinolinium 3-nitrophthalate monohydrate
;
_space_group_IT_number 14
_symmetry_cell_setting monoclinic
_symmetry_space_group_name_Hall '-P 2ybc'
_symmetry_space_group_name_H-M 'P 1 21/c 1'
_atom_sites_solution_hydrogens geom
_atom_sites_solution_primary direct
_atom_sites_solution_secondary difmap
_audit_creation_method SHELXL-97
_cell_angle_alpha 90.00
_cell_angle_beta 101.441(2)
_cell_angle_gamma 90.00
_cell_formula_units_Z 4
_cell_length_a 14.4283(5)
_cell_length_b 13.8196(5)
_cell_length_c 8.0483(3)
_cell_measurement_reflns_used 9900
_cell_measurement_temperature 295(2)
_cell_measurement_theta_max 33.4
_cell_measurement_theta_min 2.8
_cell_volume 1572.89(10)
_computing_cell_refinement
;
SAINT (Bruker, 2004)
;
_computing_data_collection
;
APEX2 (Bruker, 2004)
;
_computing_data_reduction
;
SAINT (Bruker, 2004)
;
_computing_molecular_graphics
;
PLATON (Spek, 2009)
;
_computing_publication_material
;
SHELXL97 (Sheldrick, 2008)
;
_computing_structure_refinement
;
SHELXL97 (Sheldrick, 2008)
;
_computing_structure_solution
;
SHELXS97 (Sheldrick, 2008)
;
_diffrn_ambient_temperature 295(2)
_diffrn_measured_fraction_theta_full 0.993
_diffrn_measured_fraction_theta_max 0.993
_diffrn_measurement_device_type 'Bruker Kappa APEXII CCD'
_diffrn_measurement_method '\w and \f '
_diffrn_radiation_monochromator graphite
_diffrn_radiation_source 'fine-focus sealed tube'
_diffrn_radiation_type MoK\a
_diffrn_radiation_wavelength 0.71073
_diffrn_reflns_av_R_equivalents 0.0340
_diffrn_reflns_av_sigmaI/netI 0.0361
_diffrn_reflns_limit_h_max 23
_diffrn_reflns_limit_h_min -23
_diffrn_reflns_limit_k_max 22
_diffrn_reflns_limit_k_min -19
_diffrn_reflns_limit_l_max 12
_diffrn_reflns_limit_l_min -13
_diffrn_reflns_number 58922
_diffrn_reflns_theta_full 36.06
_diffrn_reflns_theta_max 36.06
_diffrn_reflns_theta_min 2.06
_diffrn_standards_interval_time 0
_diffrn_standards_number 0
_exptl_absorpt_coefficient_mu 0.128
_exptl_absorpt_correction_T_max 0.9773
_exptl_absorpt_correction_T_min 0.9675
_exptl_absorpt_correction_type multi-scan
_exptl_absorpt_process_details
;
(SADABS; Sheldrick, 1996)
;
_exptl_crystal_colour colourless
_exptl_crystal_density_diffrn 1.581
_exptl_crystal_density_method 'not measured'
_exptl_crystal_description block
_exptl_crystal_F_000 776
_exptl_crystal_size_max 0.26
_exptl_crystal_size_mid 0.22
_exptl_crystal_size_min 0.18
_refine_diff_density_max 0.502
_refine_diff_density_min -0.380
_refine_ls_extinction_method none
_refine_ls_goodness_of_fit_ref 1.019
_refine_ls_hydrogen_treatment mixed
_refine_ls_matrix_type full
_refine_ls_number_parameters 260
_refine_ls_number_reflns 7431
_refine_ls_number_restraints 5
_refine_ls_restrained_S_all 1.019
_refine_ls_R_factor_all 0.1208
_refine_ls_R_factor_gt 0.0602
_refine_ls_shift/su_max 0.000
_refine_ls_shift/su_mean 0.000
_refine_ls_structure_factor_coef Fsqd
_refine_ls_weighting_details 'calc w=1/[\s^2^(Fo^2^)+(0.0619P)^2^+0.9848P] where P=(Fo^2^+2Fc^2^)/3'
_refine_ls_weighting_scheme calc
_refine_ls_wR_factor_gt 0.1378
_refine_ls_wR_factor_ref 0.1755
_reflns_number_gt 4272
_reflns_number_total 7431
_reflns_threshold_expression I>2\s(I)
_cod_data_source_file hb7385sup1.cif
_cod_data_source_block I
_cod_original_sg_symbol_H-M 'P 21/c'
_cod_database_code 2240522
_cod_database_fobs_code 2240522

loop_
_symmetry_equiv_pos_as_xyz
'x, y, z'
'-x, y+1/2, -z+1/2'
'-x, -y, -z'
'x, -y-1/2, z-1/2'

loop_
_atom_site_type_symbol
_atom_site_label
_atom_site_fract_x
_atom_site_fract_y
_atom_site_fract_z
_atom_site_U_iso_or_equiv
_atom_site_adp_type
_atom_site_calc_flag
_atom_site_refinement_flags
_atom_site_occupancy
_atom_site_symmetry_multiplicity
C C1 0.17265(9) 0.48978(9) 0.55989(18) 0.0237(2) Uani d . 1 1
C C2 0.13410(10) 0.48988(10) 0.70682(19) 0.0262(3) Uani d . 1 1
C C3 0.06506(11) 0.42272(12) 0.7270(2) 0.0331(3) Uani d . 1 1
H H3 0.0403 0.4238 0.8252 0.040 Uiso calc R 1 1
C C4 0.03290(11) 0.35481(12) 0.6037(2) 0.0370(4) Uani d . 1 1
H H4 -0.0117 0.3091 0.6203 0.044 Uiso calc R 1 1
C C5 0.06716(11) 0.35508(12) 0.4557(2) 0.0339(3) Uani d . 1 1
H H5 0.0449 0.3108 0.3702 0.041 Uiso calc R 1 1
C C6 0.13531(10) 0.42230(10) 0.43632(19) 0.0267(3) Uani d . 1 1
C C7 0.24827(10) 0.56315(10) 0.53939(18) 0.0249(3) Uani d . 1 1
C C8 0.16432(11) 0.56359(11) 0.84160(19) 0.0294(3) Uani d . 1 1
C C9 0.46422(11) 0.34368(10) 0.87844(19) 0.0288(3) Uani d . 1 1
C C10 0.53122(13) 0.40133(12) 0.8201(2) 0.0377(4) Uani d . 1 1
H H10 0.5225 0.4680 0.8125 0.045 Uiso calc R 1 1
C C11 0.60883(13) 0.36137(14) 0.7744(2) 0.0424(4) Uani d . 1 1
H H11 0.6521 0.4002 0.7341 0.051 Uiso calc R 1 1
C C12 0.62252(11) 0.26245(14) 0.7886(2) 0.0390(4) Uani d . 1 1
H H12 0.6752 0.2346 0.7575 0.047 Uiso calc R 1 1
C C13 0.48139(9) 0.24333(10) 0.89029(18) 0.0247(3) Uani d . 1 1
C C14 0.41699(10) 0.18003(10) 0.94525(19) 0.0284(3) Uani d . 1 1
C C15 0.33963(11) 0.21885(13) 0.9934(2) 0.0364(3) Uani d . 1 1
H H15 0.2978 0.1785 1.0346 0.044 Uiso calc R 1 1
C C16 0.32192(13) 0.31850(15) 0.9818(2) 0.0432(4) Uani d . 1 1
H H16 0.2680 0.3428 1.0140 0.052 Uiso calc R 1 1
C C17 0.38181(13) 0.38061(12) 0.9246(2) 0.0390(4) Uani d . 1 1
H H17 0.3685 0.4465 0.9160 0.047 Uiso calc R 1 1
N N1 0.16655(10) 0.42040(10) 0.27386(18) 0.0337(3) Uani d . 1 1
N N2 0.56126(9) 0.20732(9) 0.84612(17) 0.0305(3) Uani d D 1 1
H H2 0.5741(15) 0.1450(8) 0.866(3) 0.047(6) Uiso d D 1 1
O O1 0.22455(12) 0.47889(11) 0.24810(18) 0.0545(4) Uani d . 1 1
O O2 0.13344(13) 0.35960(13) 0.1701(2) 0.0684(5) Uani d . 1 1
O O3 0.33312(7) 0.53639(8) 0.57868(15) 0.0318(2) Uani d . 1 1
O O4 0.22067(8) 0.64521(8) 0.49029(15) 0.0326(2) Uani d . 1 1
O O5 0.09894(10) 0.57856(11) 0.93152(18) 0.0465(3) Uani d D 1 1
H H5A 0.1152(18) 0.6216(15) 1.002(3) 0.070 Uiso d D 1 1
O O6 0.23875(9) 0.60562(10) 0.86357(17) 0.0435(3) Uani d . 1 1
O O7 0.43930(9) 0.08565(8) 0.94455(17) 0.0378(3) Uani d D 1 1
H H7 0.3990(13) 0.0519(15) 0.981(3) 0.057 Uiso d D 1 1
O O8 0.13275(9) 0.78915(10) 0.66412(16) 0.0392(3) Uani d D 1 1
H H8A 0.1644(15) 0.8061(18) 0.7569(18) 0.059 Uiso d D 1 1
H H8B 0.1616(16) 0.7423(13) 0.635(3) 0.059 Uiso d D 1 1

loop_
_atom_site_aniso_label
_atom_site_aniso_U_11
_atom_site_aniso_U_22
_atom_site_aniso_U_33
_atom_site_aniso_U_12
_atom_site_aniso_U_13
_atom_site_aniso_U_23
C1 0.0214(5) 0.0215(5) 0.0289(6) 0.0023(4) 0.0070(5) 0.0021(5)
C2 0.0244(6) 0.0266(6) 0.0286(7) 0.0001(5) 0.0074(5) 0.0023(5)
C3 0.0308(7) 0.0365(8) 0.0344(8) -0.0042(6) 0.0123(6) 0.0047(6)
C4 0.0300(7) 0.0364(8) 0.0457(9) -0.0096(6) 0.0101(7) 0.0028(7)
C5 0.0298(7) 0.0321(7) 0.0395(8) -0.0067(6) 0.0064(6) -0.0041(6)
C6 0.0244(6) 0.0262(6) 0.0304(7) 0.0012(5) 0.0076(5) -0.0007(5)
C7 0.0269(6) 0.0238(6) 0.0262(6) -0.0013(5) 0.0109(5) -0.0016(5)
C8 0.0323(7) 0.0301(7) 0.0269(7) 0.0003(5) 0.0084(5) 0.0024(5)
C9 0.0337(7) 0.0212(6) 0.0294(7) 0.0003(5) 0.0014(5) 0.0015(5)
C10 0.0465(9) 0.0239(7) 0.0395(8) -0.0065(6) 0.0006(7) 0.0066(6)
C11 0.0365(8) 0.0441(9) 0.0449(10) -0.0124(7) 0.0041(7) 0.0152(8)
C12 0.0267(7) 0.0467(9) 0.0441(9) -0.0008(6) 0.0088(6) 0.0120(7)
C13 0.0249(6) 0.0221(6) 0.0264(6) -0.0004(4) 0.0034(5) 0.0023(5)
C14 0.0289(7) 0.0256(6) 0.0303(7) -0.0042(5) 0.0052(5) 0.0017(5)
C15 0.0316(7) 0.0420(9) 0.0371(8) -0.0043(6) 0.0103(6) 0.0004(7)
C16 0.0377(8) 0.0510(10) 0.0427(9) 0.0119(7) 0.0126(7) -0.0041(8)
C17 0.0446(9) 0.0305(7) 0.0415(9) 0.0111(7) 0.0072(7) -0.0023(7)
N1 0.0339(7) 0.0353(7) 0.0334(7) -0.0031(5) 0.0103(5) -0.0067(5)
N2 0.0281(6) 0.0267(6) 0.0368(7) 0.0031(4) 0.0069(5) 0.0071(5)
O1 0.0734(10) 0.0545(8) 0.0431(7) -0.0271(7) 0.0301(7) -0.0107(6)
O2 0.0782(11) 0.0794(12) 0.0555(9) -0.0402(9) 0.0328(8) -0.0384(8)
O3 0.0249(5) 0.0287(5) 0.0439(6) 0.0004(4) 0.0122(4) -0.0032(4)
O4 0.0375(6) 0.0241(5) 0.0365(6) 0.0007(4) 0.0084(5) 0.0031(4)
O5 0.0434(7) 0.0575(8) 0.0442(7) -0.0089(6) 0.0222(6) -0.0169(6)
O6 0.0428(7) 0.0496(7) 0.0410(7) -0.0147(6) 0.0153(5) -0.0122(6)
O7 0.0393(6) 0.0232(5) 0.0537(7) -0.0050(4) 0.0161(5) 0.0044(5)
O8 0.0429(7) 0.0397(7) 0.0361(6) 0.0043(5) 0.0104(5) 0.0014(5)

loop_
_atom_type_symbol
_atom_type_description
_atom_type_scat_dispersion_real
_atom_type_scat_dispersion_imag
_atom_type_scat_source
C C 0.0033 0.0016 'International Tables Vol C Tables 4.2.6.8 and 6.1.1.4'
H H 0.0000 0.0000 'International Tables Vol C Tables 4.2.6.8 and 6.1.1.4'
N N 0.0061 0.0033 'International Tables Vol C Tables 4.2.6.8 and 6.1.1.4'
O O 0.0106 0.0060 'International Tables Vol C Tables 4.2.6.8 and 6.1.1.4'

loop_
_geom_angle_atom_site_label_1
_geom_angle_atom_site_label_2
_geom_angle_atom_site_label_3
_geom_angle
C6 C1 C2 116.16(12)
C6 C1 C7 123.58(12)
C2 C1 C7 120.21(12)
C3 C2 C1 120.61(14)
C3 C2 C8 118.90(13)
C1 C2 C8 120.46(12)
C4 C3 C2 121.06(14)
C4 C3 H3 119.5
C2 C3 H3 119.5
C5 C4 C3 119.59(14)
C5 C4 H4 120.2
C3 C4 H4 120.2
C4 C5 C6 118.98(15)
C4 C5 H5 120.5
C6 C5 H5 120.5
C5 C6 C1 123.52(14)
C5 C6 N1 116.10(13)
C1 C6 N1 120.38(12)
O4 C7 O3 125.72(13)
O4 C7 C1 116.86(12)
O3 C7 C1 117.37(12)
O6 C8 O5 124.10(15)
O6 C8 C2 124.14(14)
O5 C8 C2 111.75(13)
C10 C9 C13 117.26(14)
C10 C9 C17 123.74(14)
C13 C9 C17 119.00(14)
C11 C10 C9 121.17(15)
C11 C10 H10 119.4
C9 C10 H10 119.4
C10 C11 C12 119.32(15)
C10 C11 H11 120.3
C12 C11 H11 120.3
N2 C12 C11 120.37(16)
N2 C12 H12 119.8
C11 C12 H12 119.8
N2 C13 C9 119.16(13)
N2 C13 C14 119.89(13)
C9 C13 C14 120.94(13)
O7 C14 C15 126.44(14)
O7 C14 C13 115.32(13)
C15 C14 C13 118.23(14)
C14 C15 C16 121.17(15)
C14 C15 H15 119.4
C16 C15 H15 119.4
C17 C16 C15 121.51(16)
C17 C16 H16 119.2
C15 C16 H16 119.2
C16 C17 C9 119.08(15)
C16 C17 H17 120.5
C9 C17 H17 120.5
O1 N1 O2 122.38(15)
O1 N1 C6 119.10(13)
O2 N1 C6 118.52(14)
C12 N2 C13 122.68(14)
C12 N2 H2 119.6(14)
C13 N2 H2 117.5(14)
C8 O5 H5A 110.8(19)
C14 O7 H7 110.7(17)
H8A O8 H8B 105(2)

loop_
_geom_bond_atom_site_label_1
_geom_bond_atom_site_label_2
_geom_bond_distance
C1 C6 1.392(2)
C1 C2 1.4030(19)
C1 C7 1.5222(18)
C2 C3 1.394(2)
C2 C8 1.489(2)
C3 C4 1.378(2)
C3 H3 0.9300
C4 C5 1.377(2)
C4 H4 0.9300
C5 C6 1.384(2)
C5 H5 0.9300
C6 N1 1.4654(19)
C7 O4 1.2404(17)
C7 O3 1.2577(17)
C8 O6 1.2028(19)
C8 O5 1.3142(19)
C9 C10 1.403(2)
C9 C13 1.4085(19)
C9 C17 1.410(2)
C10 C11 1.363(3)
C10 H10 0.9300
C11 C12 1.383(3)
C11 H11 0.9300
C12 N2 1.318(2)
C12 H12 0.9300
C13 N2 1.3655(18)
C13 C14 1.4097(19)
C14 O7 1.3437(18)
C14 C15 1.362(2)
C15 C16 1.400(3)
C15 H15 0.9300
C16 C17 1.362(3)
C16 H16 0.9300
C17 H17 0.9300
N1 O1 1.2106(18)
N1 O2 1.2137(19)
N2 H2 0.889(9)
O5 H5A 0.823(10)
O7 H7 0.841(9)
O8 H8A 0.828(10)
O8 H8B 0.829(10)

loop_
_geom_hbond_atom_site_label_D
_geom_hbond_atom_site_label_H
_geom_hbond_atom_site_label_A
_geom_hbond_site_symmetry_A
_geom_hbond_distance_DH
_geom_hbond_distance_HA
_geom_hbond_distance_DA
_geom_hbond_angle_DHA
_geom_hbond_publ_flag
N2 H2 O3 2_646 0.889(9) 2.002(14) 2.8112(16) 151(2) y
O5 H5A O8 4_576 0.823(10) 1.777(11) 2.5928(18) 171(3) y
O7 H7 O3 4_566 0.841(9) 1.820(11) 2.6482(15) 168(2) y
O8 H8B O4 . 0.829(10) 2.067(12) 2.8683(17) 163(2) y
O8 H8A O4 4_576 0.828(10) 2.009(11) 2.8288(18) 170(2) y
C11 H11 O1 3_666 0.93 2.42 3.295(2) 156 y
C12 H12 O6 2_646 0.93 2.48 3.343(2) 155 y
C16 H16 O2 1_556 0.93 2.52 3.413(2) 160 y

loop_
_geom_torsion_atom_site_label_1
_geom_torsion_atom_site_label_2
_geom_torsion_atom_site_label_3
_geom_torsion_atom_site_label_4
_geom_torsion
C6 C1 C2 C3 2.4(2)
C7 C1 C2 C3 -179.76(13)
C6 C1 C2 C8 -175.78(13)
C7 C1 C2 C8 2.0(2)
C1 C2 C3 C4 0.0(2)
C8 C2 C3 C4 178.20(15)
C2 C3 C4 C5 -2.1(3)
C3 C4 C5 C6 1.7(3)
C4 C5 C6 C1 0.8(2)
C4 C5 C6 N1 -178.24(15)
C2 C1 C6 C5 -2.9(2)
C7 C1 C6 C5 179.40(14)
C2 C1 C6 N1 176.16(13)
C7 C1 C6 N1 -1.6(2)
C6 C1 C7 O4 96.24(16)
C2 C1 C7 O4 -81.38(17)
C6 C1 C7 O3 -85.96(18)
C2 C1 C7 O3 96.42(16)
C3 C2 C8 O6 157.79(16)
C1 C2 C8 O6 -24.0(2)
C3 C2 C8 O5 -23.5(2)
C1 C2 C8 O5 154.77(14)
C13 C9 C10 C11 1.0(2)
C17 C9 C10 C11 -178.83(17)
C9 C10 C11 C12 -1.1(3)
C10 C11 C12 N2 -0.1(3)
C10 C9 C13 N2 0.3(2)
C17 C9 C13 N2 -179.84(14)
C10 C9 C13 C14 -179.04(14)
C17 C9 C13 C14 0.8(2)
N2 C13 C14 O7 -2.0(2)
C9 C13 C14 O7 177.38(14)
N2 C13 C14 C15 177.96(14)
C9 C13 C14 C15 -2.7(2)
O7 C14 C15 C16 -177.32(17)
C13 C14 C15 C16 2.8(2)
C14 C15 C16 C17 -1.0(3)
C15 C16 C17 C9 -1.0(3)
C10 C9 C17 C16 -179.12(17)
C13 C9 C17 C16 1.0(2)
C5 C6 N1 O1 178.42(16)
C1 C6 N1 O1 -0.7(2)
C5 C6 N1 O2 -2.0(2)
C1 C6 N1 O2 178.93(17)
C11 C12 N2 C13 1.5(3)
C9 C13 N2 C12 -1.6(2)
C14 C13 N2 C12 177.75(15)
